data_7209954
loop_
_publ_author_name
'Bia\/lo\'nska, Agata'
'Ciunik, Zbigniew'

_publ_section_title
;
 Solid solutions of quasi-isomorphous diastereomeric salts -- kinetics
 versus thermodynamics
;
_journal_issue 28
_journal_name_full CrystEngComm
_journal_page_first 5681
_journal_paper_doi 10.1039/c3ce40512e
_journal_volume 15
_journal_year 2013
_chemical_absolute_configuration rm
_chemical_formula_moiety 'C10 H9 N2 O5, C23 H27 N2 O4, 0.82(C4 H10 O2), 0.27(H2 O)'
_chemical_formula_sum 'C36.28 H44.74 N4 O10.91'
_chemical_formula_weight 711.46
_chemical_melting_point 415
_chemical_name_systematic
;
brucinium N-(3-nitrobenzoyl)-(D~0.82~L~0.18~)-alaninate butanol-1,2-diol
0.82-solvate 0.27-hydrate
;
_space_group_IT_number 19
_symmetry_cell_setting orthorhombic
_symmetry_space_group_name_Hall 'P 2ac 2ab'
_symmetry_space_group_name_H-M 'P 21 21 21'
_atom_sites_solution_hydrogens geom
_atom_sites_solution_primary direct
_atom_sites_solution_secondary difmap
_audit_creation_method SHELXL-97
_cell_angle_alpha 90.00
_cell_angle_beta 90.00
_cell_angle_gamma 90.00
_cell_formula_units_Z 4
_cell_length_a 7.922(2)
_cell_length_b 12.252(3)
_cell_length_c 35.746(6)
_cell_measurement_reflns_used 1929
_cell_measurement_temperature 293(2)
_cell_measurement_theta_max 28.8043
_cell_measurement_theta_min 2.8067
_cell_volume 3469.5(14)
_computing_cell_refinement
;
CrysAlisPro, Agilent Technologies,
Version 1.171.35.11 (release 16-05-2011 CrysAlis171 .NET)
(compiled May 16 2011,17:55:39)
;
_computing_data_collection
;
CrysAlisPro, Agilent Technologies,
Version 1.171.35.11 (release 16-05-2011 CrysAlis171 .NET)
(compiled May 16 2011,17:55:39)
;
_computing_data_reduction
;
CrysAlisPro, Agilent Technologies,
Version 1.171.35.11 (release 16-05-2011 CrysAlis171 .NET)
(compiled May 16 2011,17:55:39)
;
_computing_structure_refinement
;
SHELXL-97 (Sheldrick, G. M. (2008). <i>Acta Cryst.</i> <b>A64</b>, 112-122.)
;
_computing_structure_solution
;
SIR2004 (Burla, M. C., Caliandro, R., Camalli, M., Carrozzini, B.,
Cascarano, G. L., De Caro, L., Giacovazzo, C., Polidori G.,
Spagna, R., J. Appl. Cryst. 2005. 38, 381-388.)
;
_diffrn_ambient_temperature 293(2)
_diffrn_measured_fraction_theta_full 0.986
_diffrn_measured_fraction_theta_max 0.986
_diffrn_measurement_device_type 'Xcalibur, Ruby'
_diffrn_measurement_method '\w scans'
_diffrn_radiation_monochromator graphite
_diffrn_radiation_source 'fine-focus sealed tube'
_diffrn_radiation_type MoK\a
_diffrn_radiation_wavelength 0.71073
_diffrn_reflns_av_R_equivalents 0.0666
_diffrn_reflns_av_sigmaI/netI 0.0988
_diffrn_reflns_limit_h_max 5
_diffrn_reflns_limit_h_min -9
_diffrn_reflns_limit_k_max 15
_diffrn_reflns_limit_k_min -15
_diffrn_reflns_limit_l_max 29
_diffrn_reflns_limit_l_min -45
_diffrn_reflns_number 10967
_diffrn_reflns_theta_full 27.00
_diffrn_reflns_theta_max 27.00
_diffrn_reflns_theta_min 2.81
_diffrn_standards_number 0
_exptl_absorpt_coefficient_mu 0.101
_exptl_absorpt_correction_type none
_exptl_crystal_colour colorless
_exptl_crystal_density_diffrn 1.362
_exptl_crystal_density_method 'not measured'
_exptl_crystal_description plate
_exptl_crystal_F_000 1511
_exptl_crystal_size_max 0.24
_exptl_crystal_size_mid 0.17
_exptl_crystal_size_min 0.04
_refine_diff_density_max 0.193
_refine_diff_density_min -0.174
_refine_diff_density_rms 0.047
_refine_ls_extinction_coef 0.0028(6)
_refine_ls_extinction_expression Fc^*^=kFc[1+0.001xFc^2^\l^3^/sin(2\q)]^-1/4^
_refine_ls_extinction_method SHELXL
_refine_ls_goodness_of_fit_ref 1.033
_refine_ls_hydrogen_treatment constr
_refine_ls_matrix_type full
_refine_ls_number_parameters 616
_refine_ls_number_reflns 4227
_refine_ls_number_restraints 170
_refine_ls_restrained_S_all 1.016
_refine_ls_R_factor_all 0.1495
_refine_ls_R_factor_gt 0.0659
_refine_ls_shift/su_max 0.000
_refine_ls_shift/su_mean 0.000
_refine_ls_structure_factor_coef Fsqd
_refine_ls_weighting_details 'calc w=1/[\s^2^(Fo^2^)+(0.0651P)^2^+0.0000P] where P=(Fo^2^+2Fc^2^)/3'
_refine_ls_weighting_scheme calc
_refine_ls_wR_factor_gt 0.1374
_refine_ls_wR_factor_ref 0.1737
_reflns_number_gt 2065
_reflns_number_total 4227
_reflns_threshold_expression >2sigma(I)
_cod_data_source_file c3ce40512e.txt
_cod_data_source_block b3nb(dl)a/12bu1
_cod_database_code 7209954

loop_
_symmetry_equiv_pos_as_xyz
'x, y, z'
'-x+1/2, -y, z+1/2'
'-x, y+1/2, -z+1/2'
'x+1/2, -y+1/2, -z'

loop_
_atom_site_label
_atom_site_type_symbol
_atom_site_fract_x
_atom_site_fract_y
_atom_site_fract_z
_atom_site_U_iso_or_equiv
_atom_site_adp_type
_atom_site_occupancy
_atom_site_symmetry_multiplicity
_atom_site_calc_flag
_atom_site_refinement_flags
_atom_site_disorder_assembly
_atom_site_disorder_group
O1 O 0.1982(6) 1.2530(3) 0.67802(10) 0.0515(11) Uani 1 1 d . . .
O2 O 0.2377(6) 0.6724(3) 0.81693(10) 0.0600(13) Uani 1 1 d . . .
O3 O 0.2795(7) 0.5566(3) 0.75758(11) 0.0719(15) Uani 1 1 d . . .
O4 O 0.2267(8) 1.0726(3) 0.79284(11) 0.0809(18) Uani 1 1 d . . .
N1 N 0.1650(7) 0.9976(3) 0.73695(11) 0.0440(12) Uani 1 1 d . . .
N2 N 0.1595(8) 0.8998(4) 0.61213(12) 0.0545(15) Uani 1 1 d . . .
H2A H 0.1587 0.8418 0.5962 0.065 Uiso 1 1 calc R . .
C1 C 0.2004(9) 0.8393(4) 0.78134(15) 0.0492(16) Uani 1 1 d . . .
H1A H 0.1888 0.8817 0.8028 0.059 Uiso 1 1 calc R . .
C2 C 0.2274(9) 0.7282(4) 0.78388(15) 0.0519(17) Uani 1 1 d . . .
C3 C 0.2482(8) 0.6648(4) 0.75129(15) 0.0480(17) Uani 1 1 d . . .
C4 C 0.2303(9) 0.7128(4) 0.71661(16) 0.0526(18) Uani 1 1 d . . .
H4A H 0.2383 0.6709 0.6950 0.063 Uiso 1 1 calc R . .
C5 C 0.2004(9) 0.8237(4) 0.71423(14) 0.0460(15) Uani 1 1 d . . .
C6 C 0.1911(8) 0.8856(4) 0.74636(14) 0.0408(14) Uani 1 1 d . . .
C7 C 0.1606(8) 0.8912(4) 0.68028(14) 0.0413(14) Uani 1 1 d . . .
C8 C 0.1729(8) 1.0104(4) 0.69579(13) 0.0400(14) Uani 1 1 d . . .
H8A H 0.0754 1.0528 0.6872 0.048 Uiso 1 1 calc R . .
C9 C 0.2084(9) 1.0830(4) 0.75900(16) 0.0540(17) Uani 1 1 d . . .
C10 C 0.2304(9) 1.1911(4) 0.73997(15) 0.0515(17) Uani 1 1 d . . .
H10A H 0.2991 1.2370 0.7560 0.062 Uiso 1 1 calc R . .
H10B H 0.1203 1.2253 0.7381 0.062 Uiso 1 1 calc R . .
C11 C 0.3109(9) 1.1908(4) 0.70069(15) 0.0480(15) Uani 1 1 d . . .
H11A H 0.4211 1.2271 0.7017 0.058 Uiso 1 1 calc R . .
C12 C 0.2588(10) 1.2766(4) 0.64095(16) 0.0596(19) Uani 1 1 d . . .
H12A H 0.3806 1.2843 0.6415 0.072 Uiso 1 1 calc R . .
H12B H 0.2112 1.3453 0.6325 0.072 Uiso 1 1 calc R . .
C13 C 0.2119(9) 1.1881(4) 0.61395(15) 0.0527(17) Uani 1 1 d . . .
H13A H 0.1392 1.2043 0.5943 0.063 Uiso 1 1 calc R . .
C14 C 0.2707(8) 1.0883(4) 0.61728(15) 0.0518(16) Uani 1 1 d . . .
C15 C 0.2231(10) 0.9977(4) 0.59056(15) 0.059(2) Uani 1 1 d . . .
H15A H 0.1360 1.0231 0.5736 0.071 Uiso 1 1 calc R . .
H15B H 0.3208 0.9770 0.5758 0.071 Uiso 1 1 calc R . .
C16 C -0.0179(10) 0.9148(5) 0.62669(16) 0.0593(19) Uani 1 1 d . . .
H16A H -0.0473 0.9916 0.6275 0.071 Uiso 1 1 calc R . .
H16B H -0.0983 0.8771 0.6108 0.071 Uiso 1 1 calc R . .
C17 C -0.0176(9) 0.8666(5) 0.66544(15) 0.0561(19) Uani 1 1 d . . .
H17A H -0.0381 0.7885 0.6646 0.067 Uiso 1 1 calc R . .
H17B H -0.1030 0.9006 0.6810 0.067 Uiso 1 1 calc R . .
C18 C 0.3335(8) 1.0728(4) 0.68740(14) 0.0449(15) Uani 1 1 d . . .
H18A H 0.4201 1.0411 0.7037 0.054 Uiso 1 1 calc R . .
C19 C 0.3964(8) 1.0549(4) 0.64731(16) 0.0477(15) Uani 1 1 d . . .
H19A H 0.5014 1.0958 0.6437 0.057 Uiso 1 1 calc R . .
C20 C 0.4341(9) 0.9321(4) 0.64425(17) 0.0547(17) Uani 1 1 d . . .
H20A H 0.4916 0.9171 0.6209 0.066 Uiso 1 1 calc R . .
H20B H 0.5072 0.9098 0.6646 0.066 Uiso 1 1 calc R . .
C21 C 0.2716(9) 0.8693(4) 0.64584(16) 0.0520(18) Uani 1 1 d . . .
H21A H 0.2972 0.7911 0.6447 0.062 Uiso 1 1 calc R . .
C22 C 0.2110(10) 0.7336(5) 0.85022(15) 0.067(2) Uani 1 1 d . . .
H22A H 0.2187 0.6860 0.8715 0.101 Uiso 1 1 calc R . .
H22B H 0.1010 0.7664 0.8495 0.101 Uiso 1 1 calc R . .
H22C H 0.2952 0.7896 0.8522 0.101 Uiso 1 1 calc R . .
C23 C 0.2960(13) 0.4882(4) 0.72542(19) 0.095(3) Uani 1 1 d . . .
H23A H 0.3178 0.4145 0.7332 0.142 Uiso 1 1 calc R . .
H23B H 0.3880 0.5136 0.7103 0.142 Uiso 1 1 calc R . .
H23C H 0.1934 0.4904 0.7112 0.142 Uiso 1 1 calc R . .
O8 O 0.5700(11) 0.1084(7) 0.5657(3) 0.082(3) Uani 0.821(5) 1 d PD A 1
O9 O 0.8360(13) 0.1173(9) 0.5594(4) 0.092(3) Uani 0.821(5) 1 d PD A 1
N4 N 0.6959(11) 0.1603(7) 0.5563(4) 0.066(3) Uani 0.821(5) 1 d PD A 1
O5 O 0.2214(10) 0.7210(4) 0.57165(14) 0.0700(19) Uani 0.821(5) 1 d P A 1
O6 O 0.0591(10) 0.8063(4) 0.53237(16) 0.084(2) Uani 0.821(5) 1 d P A 1
O7 O 0.2005(18) 0.4151(10) 0.5373(2) 0.085(3) Uani 0.821(5) 1 d PU A 1
N3 N 0.3179(10) 0.5747(5) 0.51673(17) 0.063(2) Uani 0.821(5) 1 d P A 1
H3A H 0.4092 0.6099 0.5119 0.076 Uiso 0.821(5) 1 calc PR A 1
C26 C 0.1250(16) 0.6603(9) 0.4742(3) 0.087(4) Uani 0.821(5) 1 d PU A 1
H26A H 0.0054 0.6566 0.4700 0.130 Uiso 0.821(5) 1 calc PR A 1
H26B H 0.1812 0.6092 0.4581 0.130 Uiso 0.821(5) 1 calc PR A 1
H26C H 0.1645 0.7327 0.4690 0.130 Uiso 0.821(5) 1 calc PR A 1
C27 C 0.3326(12) 0.4680(6) 0.5267(2) 0.055(2) Uani 0.821(5) 1 d P A 1
C28 C 0.5089(11) 0.4170(6) 0.5261(2) 0.042(2) Uani 0.821(5) 1 d P A 1
C29 C 0.5244(11) 0.3145(6) 0.5406(2) 0.043(2) Uani 0.821(5) 1 d P A 1
H29A H 0.4308 0.2780 0.5501 0.052 Uiso 0.821(5) 1 calc PR A 1
C30 C 0.6812(13) 0.2659(5) 0.5410(2) 0.042(2) Uani 0.821(5) 1 d PD A 1
C31 C 0.8227(12) 0.3155(6) 0.5275(2) 0.053(2) Uani 0.821(5) 1 d P A 1
H31A H 0.9275 0.2816 0.5290 0.064 Uiso 0.821(5) 1 calc PR A 1
C32 C 0.8055(13) 0.4166(7) 0.5118(3) 0.070(3) Uani 0.821(5) 1 d P A 1
H32A H 0.8997 0.4513 0.5018 0.084 Uiso 0.821(5) 1 calc PR A 1
C33 C 0.6474(13) 0.4690(6) 0.5104(3) 0.058(3) Uani 0.821(5) 1 d P A 1
H33A H 0.6361 0.5372 0.4992 0.069 Uiso 0.821(5) 1 calc PR A 1
O51 O 0.089(4) 0.7371(18) 0.5656(8) 0.048(7) Uani 0.179(5) 1 d PU A 2
O61 O 0.264(4) 0.8175(17) 0.5287(6) 0.062(7) Uani 0.179(5) 1 d PU A 2
O71 O 0.190(10) 0.416(5) 0.5221(13) 0.081(6) Uani 0.179(5) 1 d PU A 2
O81 O -0.397(4) 0.078(3) 0.5628(19) 0.12(3) Uani 0.179(5) 1 d PDU A 2
O91 O -0.130(4) 0.096(3) 0.5635(15) 0.048(10) Uani 0.179(5) 1 d PDU A 2
N41 N -0.271(4) 0.136(2) 0.5582(11) 0.011(7) Uani 0.179(5) 1 d PDU A 2
N31 N 0.021(3) 0.5718(17) 0.5128(6) 0.034(6) Uani 0.179(5) 1 d PU A 2
H31B H -0.0741 0.5978 0.5052 0.041 Uiso 0.179(5) 1 calc PR A 2
C261 C 0.214(8) 0.686(5) 0.4703(17) 0.088(7) Uani 0.179(5) 1 d PU A 2
H26D H 0.2205 0.6274 0.4524 0.132 Uiso 0.179(5) 1 calc PR A 2
H26E H 0.3216 0.7216 0.4718 0.132 Uiso 0.179(5) 1 calc PR A 2
H26F H 0.1296 0.7370 0.4626 0.132 Uiso 0.179(5) 1 calc PR A 2
C271 C 0.035(4) 0.4695(19) 0.5242(7) 0.022(6) Uani 0.179(5) 1 d PU A 2
C281 C -0.136(4) 0.412(2) 0.5276(10) 0.060(8) Uani 0.179(5) 1 d PGU A 2
C291 C -0.128(4) 0.308(2) 0.5432(9) 0.060(8) Uani 0.179(5) 1 d PGU A 2
H29B H -0.0255 0.2803 0.5514 0.071 Uiso 0.179(5) 1 calc PR A 2
C301 C -0.274(5) 0.2456(19) 0.5466(10) 0.058(9) Uani 0.179(5) 1 d PGDU A 2
C311 C -0.428(4) 0.287(3) 0.5344(11) 0.060(9) Uani 0.179(5) 1 d PGU A 2
H31C H -0.5254 0.2452 0.5367 0.072 Uiso 0.179(5) 1 calc PR A 2
C321 C -0.436(4) 0.391(3) 0.5188(11) 0.064(9) Uani 0.179(5) 1 d PGU A 2
H32B H -0.5389 0.4184 0.5106 0.077 Uiso 0.179(5) 1 calc PR A 2
C331 C -0.290(5) 0.453(2) 0.5154(11) 0.062(9) Uani 0.179(5) 1 d PGU A 2
H33B H -0.2956 0.5225 0.5050 0.074 Uiso 0.179(5) 1 calc PR A 2
C24 C 0.1549(11) 0.7304(5) 0.54024(19) 0.0566(19) Uani 1 1 d . . .
C25 C 0.1617(10) 0.6329(5) 0.51371(18) 0.0606(19) Uani 1 1 d . A .
H25B H 0.2547 0.5858 0.5218 0.073 Uiso 0.179(5) 1 calc PR A 2
H25A H 0.0754 0.5834 0.5219 0.073 Uiso 0.821(5) 1 d PR A 1
O101 O 0.3333(11) 0.5819(5) 0.62986(17) 0.092(2) Uani 0.821(5) 1 d P A 1
H101 H 0.2984 0.6226 0.6134 0.138 Uiso 0.821(5) 1 calc PR A 1
O102 O 0.6454(9) 0.7021(4) 0.64837(15) 0.079(2) Uani 0.821(5) 1 d P A 1
H102 H 0.7000 0.6654 0.6633 0.118 Uiso 0.821(5) 1 calc PR A 1
C101 C 0.4995(17) 0.5506(8) 0.6217(3) 0.094(4) Uani 0.821(5) 1 d P A 1
H10C H 0.4990 0.5070 0.5991 0.112 Uiso 0.821(5) 1 calc PR A 1
H10D H 0.5409 0.5049 0.6419 0.112 Uiso 0.821(5) 1 calc PR A 1
C102 C 0.6167(14) 0.6423(9) 0.6166(3) 0.084(3) Uani 0.821(5) 1 d P A 1
H10E H 0.5602 0.6923 0.5992 0.101 Uiso 0.821(5) 1 calc PR A 1
C103 C 0.786(2) 0.6148(9) 0.5984(3) 0.124(5) Uani 0.821(5) 1 d P A 1
H10F H 0.7631 0.5900 0.5731 0.149 Uiso 0.821(5) 1 calc PR A 1
H10G H 0.8501 0.6818 0.5964 0.149 Uiso 0.821(5) 1 calc PR A 1
C104 C 0.8950(18) 0.5315(9) 0.6169(3) 0.107(4) Uani 0.821(5) 1 d P A 1
H10H H 0.9594 0.4934 0.5982 0.160 Uiso 0.821(5) 1 calc PR A 1
H10I H 0.8255 0.4805 0.6302 0.160 Uiso 0.821(5) 1 calc PR A 1
H10J H 0.9703 0.5671 0.6340 0.160 Uiso 0.821(5) 1 calc PR A 1
O1W O 0.730(5) 0.527(3) 0.6136(8) 0.089(10) Uani 0.179(5) 1 d PU A 2
O2W O 1.034(10) 0.611(5) 0.6235(19) 0.11(2) Uani 0.090(3) 1 d PU A 2

loop_
_atom_site_aniso_label
_atom_site_aniso_U_11
_atom_site_aniso_U_22
_atom_site_aniso_U_33
_atom_site_aniso_U_23
_atom_site_aniso_U_13
_atom_site_aniso_U_12
O1 0.058(3) 0.0432(19) 0.053(2) 0.0059(18) -0.002(2) 0.002(2)
O2 0.074(4) 0.053(2) 0.052(2) 0.015(2) -0.005(2) 0.001(2)
O3 0.109(5) 0.0383(19) 0.069(3) 0.006(2) -0.010(3) 0.005(3)
O4 0.144(6) 0.056(2) 0.042(2) -0.002(2) -0.012(3) -0.004(3)
N1 0.054(4) 0.036(2) 0.042(2) -0.001(2) -0.002(3) -0.003(3)
N2 0.074(4) 0.048(3) 0.041(3) -0.004(2) -0.002(3) -0.012(3)
C1 0.056(4) 0.046(3) 0.046(3) 0.000(3) -0.007(3) -0.003(3)
C2 0.056(5) 0.050(3) 0.050(3) 0.009(3) -0.002(4) 0.003(3)
C3 0.055(5) 0.036(2) 0.054(4) 0.000(3) -0.005(4) -0.004(3)
C4 0.066(5) 0.042(3) 0.050(3) 0.001(3) -0.001(4) -0.005(3)
C5 0.056(4) 0.040(3) 0.042(3) 0.003(2) -0.002(4) -0.008(3)
C6 0.048(4) 0.038(2) 0.037(3) 0.002(2) 0.003(3) -0.006(3)
C7 0.054(4) 0.035(2) 0.035(3) 0.002(2) -0.004(3) -0.007(3)
C8 0.046(4) 0.035(2) 0.039(3) 0.003(2) 0.003(3) 0.002(3)
C9 0.069(5) 0.047(3) 0.046(3) -0.003(3) -0.006(4) 0.009(4)
C10 0.068(5) 0.038(3) 0.049(3) -0.003(3) -0.002(4) 0.002(3)
C11 0.046(4) 0.036(3) 0.062(4) 0.001(3) 0.002(4) -0.005(3)
C12 0.069(5) 0.038(3) 0.072(4) 0.012(3) 0.010(4) 0.000(3)
C13 0.067(5) 0.042(3) 0.049(3) 0.010(3) 0.004(4) -0.005(3)
C14 0.054(5) 0.050(3) 0.051(3) 0.006(3) 0.002(3) -0.007(4)
C15 0.083(6) 0.048(3) 0.047(3) 0.009(3) 0.013(4) -0.005(4)
C16 0.079(6) 0.049(3) 0.050(4) -0.008(3) -0.015(4) -0.007(4)
C17 0.074(5) 0.050(3) 0.044(3) 0.009(3) -0.007(4) -0.022(4)
C18 0.047(4) 0.043(3) 0.045(3) 0.001(3) -0.003(3) 0.002(3)
C19 0.038(4) 0.046(3) 0.059(4) 0.003(3) 0.002(3) 0.002(3)
C20 0.059(5) 0.054(3) 0.051(3) -0.003(3) 0.005(4) 0.009(4)
C21 0.070(5) 0.038(3) 0.048(3) -0.003(3) -0.004(4) 0.008(3)
C22 0.079(6) 0.078(4) 0.044(3) 0.008(3) -0.001(4) 0.007(4)
C23 0.166(10) 0.035(3) 0.083(5) -0.011(3) -0.008(6) 0.005(5)
O8 0.097(6) 0.045(4) 0.103(6) 0.019(4) 0.036(5) 0.005(4)
O9 0.084(7) 0.096(7) 0.097(7) 0.010(5) -0.017(6) 0.043(6)
N4 0.076(8) 0.063(6) 0.059(5) -0.001(5) 0.000(5) 0.024(6)
O5 0.100(6) 0.060(3) 0.050(3) -0.006(3) -0.018(4) 0.018(4)
O6 0.119(6) 0.055(3) 0.078(4) -0.007(3) -0.028(4) 0.035(4)
O7 0.077(5) 0.061(3) 0.116(7) 0.026(6) 0.013(7) -0.015(4)
N3 0.063(5) 0.054(4) 0.072(4) -0.007(3) 0.006(4) -0.006(4)
C26 0.109(10) 0.087(7) 0.064(5) -0.005(5) -0.022(7) 0.009(7)
C27 0.063(6) 0.044(4) 0.059(5) 0.006(3) -0.011(5) -0.002(5)
C28 0.047(5) 0.036(4) 0.044(4) -0.009(3) 0.003(4) 0.002(4)
C29 0.050(6) 0.039(4) 0.040(4) -0.001(4) 0.002(4) 0.001(4)
C30 0.056(7) 0.039(4) 0.032(4) -0.002(3) -0.013(4) 0.011(4)
C31 0.045(6) 0.055(5) 0.061(5) -0.011(4) 0.005(5) 0.006(5)
C32 0.047(6) 0.064(5) 0.099(8) -0.004(5) 0.021(6) -0.011(6)
C33 0.061(7) 0.050(4) 0.063(5) 0.008(4) 0.015(5) 0.007(5)
O51 0.057(11) 0.037(9) 0.051(10) -0.014(8) 0.005(9) -0.009(8)
O61 0.068(11) 0.048(9) 0.070(10) -0.014(8) 0.010(9) -0.018(9)
O71 0.079(8) 0.067(8) 0.096(10) 0.010(8) 0.005(9) -0.012(7)
O81 0.12(3) 0.12(3) 0.12(3) 0.000(5) 0.001(5) -0.001(5)
O91 0.046(13) 0.049(12) 0.050(13) 0.002(9) 0.003(9) -0.005(9)
N41 0.014(8) 0.008(8) 0.010(8) 0.005(4) 0.000(5) -0.001(5)
N31 0.033(10) 0.027(9) 0.042(10) -0.004(8) 0.008(8) -0.008(8)
C261 0.097(11) 0.090(9) 0.077(9) -0.006(8) -0.008(8) 0.005(8)
C271 0.020(10) 0.024(9) 0.023(9) -0.004(8) -0.004(8) -0.006(8)
C281 0.061(10) 0.059(10) 0.060(10) -0.002(7) 0.003(7) 0.002(7)
C291 0.060(10) 0.058(10) 0.061(10) 0.000(7) 0.003(7) -0.001(7)
C301 0.059(11) 0.057(10) 0.059(10) -0.001(7) 0.000(7) -0.001(7)
C311 0.060(11) 0.061(11) 0.058(11) -0.001(7) 0.003(7) -0.001(7)
C321 0.061(11) 0.066(11) 0.065(10) -0.002(7) 0.000(7) 0.003(7)
C331 0.062(11) 0.060(10) 0.064(10) -0.001(7) 0.001(7) 0.000(7)
C24 0.074(6) 0.040(3) 0.056(4) -0.009(3) -0.011(5) 0.005(4)
C25 0.061(5) 0.054(3) 0.067(4) -0.009(3) 0.000(4) 0.013(4)
O101 0.105(6) 0.089(4) 0.082(4) 0.006(3) -0.016(4) -0.005(5)
O102 0.105(6) 0.056(3) 0.075(4) -0.001(3) -0.037(4) 0.001(4)
C101 0.113(11) 0.076(6) 0.092(7) -0.025(6) 0.012(8) 0.002(8)
C102 0.065(7) 0.114(8) 0.073(7) 0.016(6) -0.002(6) 0.007(7)
C103 0.176(16) 0.094(7) 0.104(8) -0.013(7) -0.004(10) -0.034(10)
C104 0.113(12) 0.104(8) 0.102(8) 0.013(7) 0.020(9) 0.026(9)
O1W 0.099(13) 0.094(13) 0.075(12) 0.002(9) -0.007(10) 0.006(10)
O2W 0.11(2) 0.10(2) 0.11(2) -0.003(10) 0.001(10) 0.000(10)

loop_
_atom_type_symbol
_atom_type_description
_atom_type_scat_dispersion_real
_atom_type_scat_dispersion_imag
_atom_type_scat_source
C C 0.0033 0.0000 'International Tables Vol C Tables 4.2.6.8 and 6.1.1.4'
H H 0.0000 0.0000 'International Tables Vol C Tables 4.2.6.8 and 6.1.1.4'
N N 0.0061 0.0000 'International Tables Vol C Tables 4.2.6.8 and 6.1.1.4'
O O 0.0106 0.0000 'International Tables Vol C Tables 4.2.6.8 and 6.1.1.4'

loop_
_geom_angle_atom_site_label_1
_geom_angle_atom_site_label_2
_geom_angle_atom_site_label_3
_geom_angle
C11 O1 C12 115.0(5)
C2 O2 C22 116.8(4)
C3 O3 C23 116.9(4)
C9 N1 C6 124.6(5)
C9 N1 C8 119.1(4)
C6 N1 C8 109.2(4)
C16 N2 C15 112.9(5)
C16 N2 C21 107.2(4)
C15 N2 C21 113.5(5)
C16 N2 H2A 107.6
C15 N2 H2A 107.6
C21 N2 H2A 107.6
C6 C1 C2 118.4(5)
C6 C1 H1A 120.8
C2 C1 H1A 120.8
O2 C2 C1 124.0(5)
O2 C2 C3 115.5(5)
C1 C2 C3 120.5(5)
O3 C3 C4 125.4(5)
O3 C3 C2 114.8(5)
C4 C3 C2 119.7(5)
C3 C4 C5 119.5(5)
C3 C4 H4A 120.3
C5 C4 H4A 120.3
C6 C5 C4 120.0(5)
C6 C5 C7 111.0(4)
C4 C5 C7 128.8(5)
C1 C6 C5 121.8(5)
C1 C6 N1 128.2(4)
C5 C6 N1 109.9(4)
C5 C7 C21 115.5(5)
C5 C7 C17 111.3(5)
C21 C7 C17 102.4(5)
C5 C7 C8 102.4(4)
C21 C7 C8 114.2(4)
C17 C7 C8 111.3(5)
N1 C8 C18 106.6(5)
N1 C8 C7 104.5(3)
C18 C8 C7 117.0(5)
N1 C8 H8A 109.5
C18 C8 H8A 109.5
C7 C8 H8A 109.5
O4 C9 N1 121.6(5)
O4 C9 C10 121.7(5)
N1 C9 C10 116.6(5)
C9 C10 C11 117.3(4)
C9 C10 H10A 108.0
C11 C10 H10A 108.0
C9 C10 H10B 108.0
C11 C10 H10B 108.0
H10A C10 H10B 107.2
O1 C11 C18 113.6(5)
O1 C11 C10 104.9(5)
C18 C11 C10 109.4(4)
O1 C11 H11A 109.6
C18 C11 H11A 109.6
C10 C11 H11A 109.6
O1 C12 C13 111.4(4)
O1 C12 H12A 109.3
C13 C12 H12A 109.3
O1 C12 H12B 109.3
C13 C12 H12B 109.3
H12A C12 H12B 108.0
C14 C13 C12 121.8(6)
C14 C13 H13A 119.1
C12 C13 H13A 119.1
C13 C14 C15 122.5(6)
C13 C14 C19 123.1(5)
C15 C14 C19 114.3(5)
N2 C15 C14 110.1(4)
N2 C15 H15A 109.6
C14 C15 H15A 109.6
N2 C15 H15B 109.6
C14 C15 H15B 109.6
H15A C15 H15B 108.2
C17 C16 N2 105.5(5)
C17 C16 H16A 110.6
N2 C16 H16A 110.6
C17 C16 H16B 110.6
N2 C16 H16B 110.6
H16A C16 H16B 108.8
C16 C17 C7 104.0(5)
C16 C17 H17A 111.0
C7 C17 H17A 111.0
C16 C17 H17B 111.0
C7 C17 H17B 111.0
H17A C17 H17B 109.0
C8 C18 C19 112.7(4)
C8 C18 C11 108.5(5)
C19 C18 C11 117.5(4)
C8 C18 H18A 105.7
C19 C18 H18A 105.7
C11 C18 H18A 105.7
C14 C19 C18 114.1(5)
C14 C19 C20 109.9(5)
C18 C19 C20 105.6(4)
C14 C19 H19A 109.0
C18 C19 H19A 109.0
C20 C19 H19A 109.0
C21 C20 C19 109.4(5)
C21 C20 H20A 109.8
C19 C20 H20A 109.8
C21 C20 H20B 109.8
C19 C20 H20B 109.8
H20A C20 H20B 108.2
C20 C21 C7 115.6(5)
C20 C21 N2 109.9(5)
C7 C21 N2 104.7(5)
C20 C21 H21A 108.8
C7 C21 H21A 108.8
N2 C21 H21A 108.8
O2 C22 H22A 109.5
O2 C22 H22B 109.5
H22A C22 H22B 109.5
O2 C22 H22C 109.5
H22A C22 H22C 109.5
H22B C22 H22C 109.5
O3 C23 H23A 109.5
O3 C23 H23B 109.5
H23A C23 H23B 109.5
O3 C23 H23C 109.5
H23A C23 H23C 109.5
H23B C23 H23C 109.5
O8 N4 O9 118.9(9)
O8 N4 C30 120.9(9)
O9 N4 C30 120.1(9)
C27 N3 C25 124.9(7)
C27 N3 H3A 117.5
C25 N3 H3A 117.5
C25 C26 H26A 109.5
C25 C26 H26B 109.5
H26A C26 H26B 109.5
C25 C26 H26C 109.5
H26A C26 H26C 109.5
H26B C26 H26C 109.5
O7 C27 N3 119.4(10)
O7 C27 C28 122.6(8)
N3 C27 C28 117.9(8)
C29 C28 C33 120.4(8)
C29 C28 C27 117.0(7)
C33 C28 C27 122.6(7)
C28 C29 C30 118.9(7)
C28 C29 H29A 120.6
C30 C29 H29A 120.6
C31 C30 C29 123.1(6)
C31 C30 N4 118.5(8)
C29 C30 N4 118.4(8)
C30 C31 C32 117.9(8)
C30 C31 H31A 121.1
C32 C31 H31A 121.1
C31 C32 C33 121.1(8)
C31 C32 H32A 119.5
C33 C32 H32A 119.5
C28 C33 C32 118.6(7)
C28 C33 H33A 120.7
C32 C33 H33A 120.7
O81 N41 O91 118.9(11)
O81 N41 C301 125(3)
O91 N41 C301 116(3)
C271 N31 C25 117(2)
C271 N31 H31B 121.7
C25 N31 H31B 121.7
C271 N31 H25A 89.7
C25 N31 H25A 37.1
H31B N31 H25A 139.8
C25 C261 H26D 109.5
C25 C261 H26E 109.5
H26D C261 H26E 109.5
C25 C261 H26F 109.5
H26D C261 H26F 109.5
H26E C261 H26F 109.5
N31 C271 O71 121(4)
N31 C271 C281 113(3)
O71 C271 C281 124(4)
N31 C271 H25A 23.0
O71 C271 H25A 105.3
C281 C271 H25A 130.4
C291 C281 C331 120.0
C291 C281 C271 114(2)
C331 C281 C271 126(2)
C301 C291 C281 120.0
C301 C291 H29B 120.0
C281 C291 H29B 120.0
C291 C301 C311 120.0
C291 C301 N41 123(3)
C311 C301 N41 117(3)
C321 C311 C301 120.0
C321 C311 H31C 120.0
C301 C311 H31C 120.0
C311 C321 C331 120.0
C311 C321 H32B 120.0
C331 C321 H32B 120.0
C321 C331 C281 120.0
C321 C331 H33B 120.0
C281 C331 H33B 120.0
O51 C24 O6 80.3(17)
O51 C24 O5 55.8(16)
O6 C24 O5 122.4(7)
O51 C24 O61 119.3(16)
O6 C24 O61 75.0(11)
O5 C24 O61 94.3(12)
O51 C24 C25 128.1(14)
O6 C24 C25 118.0(6)
O5 C24 C25 118.3(6)
O61 C24 C25 112.5(10)
N31 C25 N3 116.2(11)
N31 C25 C26 86.6(11)
N3 C25 C26 110.7(7)
N31 C25 C24 114.9(11)
N3 C25 C24 111.9(6)
C26 C25 C24 114.2(6)
N31 C25 C261 113(2)
N3 C25 C261 93(2)
C26 C25 C261 27(2)
C24 C25 C261 106(2)
N31 C25 H25B 107.7
N3 C25 H25B 15.1
C26 C25 H25B 124.3
C24 C25 H25B 107.7
C261 C25 H25B 107.7
N31 C25 H25A 20.6
N3 C25 H25A 106.1
C26 C25 H25A 107.1
C24 C25 H25A 106.2
C261 C25 H25A 132.9
H25B C25 H25A 94.2
C101 O101 H101 109.5
C102 O102 H102 109.5
O101 C101 C102 114.2(9)
O101 C101 H10C 108.7
C102 C101 H10C 108.7
O101 C101 H10D 108.7
C102 C101 H10D 108.7
H10C C101 H10D 107.6
O102 C102 C101 114.2(9)
O102 C102 C103 109.1(9)
C101 C102 C103 116.0(10)
O102 C102 H10E 105.5
C101 C102 H10E 105.5
C103 C102 H10E 105.5
C104 C103 C102 118.1(10)
C104 C103 H10F 107.8
C102 C103 H10F 107.8
C104 C103 H10G 107.8
C102 C103 H10G 107.8
H10F C103 H10G 107.1
C103 C104 H10H 109.5
C103 C104 H10I 109.5
H10H C104 H10I 109.5
C103 C104 H10J 109.5
H10H C104 H10J 109.5
H10I C104 H10J 109.5

loop_
_geom_bond_atom_site_label_1
_geom_bond_atom_site_label_2
_geom_bond_distance
O1 C11 1.426(7)
O1 C12 1.439(7)
O2 C2 1.368(6)
O2 C22 1.422(6)
O3 C3 1.368(6)
O3 C23 1.429(7)
O4 C9 1.225(6)
N1 C9 1.354(7)
N1 C6 1.428(6)
N1 C8 1.481(6)
N2 C16 1.510(9)
N2 C15 1.512(7)
N2 C21 1.543(7)
N2 H2A 0.9100
C1 C6 1.375(7)
C1 C2 1.380(7)
C1 H1A 0.9300
C2 C3 1.410(7)
C3 C4 1.379(7)
C4 C5 1.382(7)
C4 H4A 0.9300
C5 C6 1.378(7)
C5 C7 1.502(7)
C7 C21 1.537(8)
C7 C17 1.538(9)
C7 C8 1.566(6)
C8 C18 1.513(8)
C8 H8A 0.9800
C9 C10 1.500(8)
C10 C11 1.542(7)
C10 H10A 0.9700
C10 H10B 0.9700
C11 C18 1.533(7)
C11 H11A 0.9800
C12 C13 1.498(8)
C12 H12A 0.9700
C12 H12B 0.9700
C13 C14 1.314(7)
C13 H13A 0.9300
C14 C15 1.512(8)
C14 C19 1.520(8)
C15 H15A 0.9700
C15 H15B 0.9700
C16 C17 1.506(8)
C16 H16A 0.9700
C16 H16B 0.9700
C17 H17A 0.9700
C17 H17B 0.9700
C18 C19 1.533(7)
C18 H18A 0.9800
C19 C20 1.537(7)
C19 H19A 0.9800
C20 C21 1.500(9)
C20 H20A 0.9700
C20 H20B 0.9700
C21 H21A 0.9800
C22 H22A 0.9600
C22 H22B 0.9600
C22 H22C 0.9600
C23 H23A 0.9600
C23 H23B 0.9600
C23 H23C 0.9600
O8 N4 1.230(6)
O9 N4 1.233(6)
N4 C30 1.409(9)
O5 C24 1.245(8)
O6 C24 1.233(8)
O7 C27 1.289(15)
N3 C27 1.360(9)
N3 C25 1.433(9)
N3 H3A 0.8600
C26 C25 1.479(12)
C26 H26A 0.9600
C26 H26B 0.9600
C26 H26C 0.9600
C27 C28 1.531(12)
C28 C29 1.364(9)
C28 C33 1.388(10)
C29 C30 1.377(11)
C29 H29A 0.9300
C30 C31 1.363(12)
C31 C32 1.368(11)
C31 H31A 0.9300
C32 C33 1.408(12)
C32 H32A 0.9300
C33 H33A 0.9300
O51 C24 1.05(2)
O61 C24 1.43(2)
O71 C271 1.39(8)
O81 N41 1.231(7)
O91 N41 1.232(7)
N41 C301 1.408(10)
N31 C271 1.32(3)
N31 C25 1.35(2)
N31 H31B 0.8600
N31 H25A 0.5607
C261 C25 1.73(6)
C261 H26D 0.9600
C261 H26E 0.9600
C261 H26F 0.9600
C271 C281 1.54(4)
C281 C291 1.3900
C281 C331 1.3900
C291 C301 1.3900
C291 H29B 0.9300
C301 C311 1.3900
C311 C321 1.3900
C311 H31C 0.9300
C321 C331 1.3900
C321 H32B 0.9300
C331 H33B 0.9300
C24 C25 1.526(8)
C25 H25B 0.9800
C25 H25A 0.9600
O101 C101 1.402(12)
O101 H101 0.8200
O102 C102 1.370(11)
O102 H102 0.8200
C101 C102 1.469(14)
C101 H10C 0.9700
C101 H10D 0.9700
C102 C103 1.526(16)
C102 H10E 0.9800
C103 C104 1.493(15)
C103 H10F 0.9700
C103 H10G 0.9700
C104 H10H 0.9600
C104 H10I 0.9600
C104 H10J 0.9600

loop_
_geom_hbond_atom_site_label_D
_geom_hbond_atom_site_label_H
_geom_hbond_atom_site_label_A
_geom_hbond_distance_DH
_geom_hbond_distance_HA
_geom_hbond_distance_DA
_geom_hbond_angle_DHA
_geom_hbond_site_symmetry_A
N2 H2A O51 0.91 1.77 2.65(2) 162.2 .
N2 H2A O5 0.91 1.79 2.671(7) 161.7 .
N3 H3A O6 0.86 2.23 2.976(9) 145.4 4_566
N31 H31B O61 0.86 2.05 2.86(4) 157.3 4_466
O101 H101 O5 0.82 2.01 2.832(8) 177.6 .
O102 H102 O4 0.82 2.02 2.821(6) 164.3 3_646
C15 H15B O8 0.97 2.57 3.191(11) 121.7 1_565
C15 H15A O9 0.97 2.69 3.577(12) 152.2 1_465
C15 H15B O81 0.97 2.60 3.32(4) 131.3 1_665
C15 H15A O91 0.97 2.32 3.20(3) 150.3 1_565

loop_
_geom_torsion_atom_site_label_1
_geom_torsion_atom_site_label_2
_geom_torsion_atom_site_label_3
_geom_torsion_atom_site_label_4
_geom_torsion
C22 O2 C2 C1 3.0(10)
C22 O2 C2 C3 -177.7(6)
C6 C1 C2 O2 -179.5(6)
C6 C1 C2 C3 1.3(11)
C23 O3 C3 C4 0.5(11)
C23 O3 C3 C2 178.0(7)
O2 C2 C3 O3 -1.3(9)
C1 C2 C3 O3 178.0(6)
O2 C2 C3 C4 176.4(6)
C1 C2 C3 C4 -4.3(11)
O3 C3 C4 C5 -179.4(6)
C2 C3 C4 C5 3.2(11)
C3 C4 C5 C6 0.9(11)
C3 C4 C5 C7 -173.5(7)
C2 C1 C6 C5 2.9(11)
C2 C1 C6 N1 -179.7(6)
C4 C5 C6 C1 -4.1(11)
C7 C5 C6 C1 171.3(6)
C4 C5 C6 N1 178.1(6)
C7 C5 C6 N1 -6.5(8)
C9 N1 C6 C1 27.1(11)
C8 N1 C6 C1 177.1(7)
C9 N1 C6 C5 -155.3(6)
C8 N1 C6 C5 -5.3(8)
C6 C5 C7 C21 139.4(6)
C4 C5 C7 C21 -45.8(10)
C6 C5 C7 C17 -104.4(6)
C4 C5 C7 C17 70.5(9)
C6 C5 C7 C8 14.6(7)
C4 C5 C7 C8 -170.5(7)
C9 N1 C8 C18 41.5(7)
C6 N1 C8 C18 -110.4(5)
C9 N1 C8 C7 166.0(6)
C6 N1 C8 C7 14.1(7)
C5 C7 C8 N1 -16.7(7)
C21 C7 C8 N1 -142.4(5)
C17 C7 C8 N1 102.3(5)
C5 C7 C8 C18 100.9(5)
C21 C7 C8 C18 -24.8(7)
C17 C7 C8 C18 -140.1(5)
C6 N1 C9 O4 -22.4(11)
C8 N1 C9 O4 -169.7(6)
C6 N1 C9 C10 158.5(6)
C8 N1 C9 C10 11.2(9)
O4 C9 C10 C11 143.6(7)
N1 C9 C10 C11 -37.2(10)
C12 O1 C11 C18 -68.5(6)
C12 O1 C11 C10 172.0(4)
C9 C10 C11 O1 128.9(6)
C9 C10 C11 C18 6.6(9)
C11 O1 C12 C13 88.7(6)
O1 C12 C13 C14 -64.2(9)
C12 C13 C14 C15 179.3(6)
C12 C13 C14 C19 -2.9(10)
C16 N2 C15 C14 76.1(7)
C21 N2 C15 C14 -46.2(7)
C13 C14 C15 N2 -127.5(7)
C19 C14 C15 N2 54.5(8)
C15 N2 C16 C17 -139.6(5)
C21 N2 C16 C17 -13.8(6)
N2 C16 C17 C7 33.8(6)
C5 C7 C17 C16 -164.6(5)
C21 C7 C17 C16 -40.6(5)
C8 C7 C17 C16 81.9(5)
N1 C8 C18 C19 157.6(4)
C7 C8 C18 C19 41.2(6)
N1 C8 C18 C11 -70.5(5)
C7 C8 C18 C11 173.1(4)
O1 C11 C18 C8 -71.8(6)
C10 C11 C18 C8 45.0(7)
O1 C11 C18 C19 57.5(8)
C10 C11 C18 C19 174.4(5)
C13 C14 C19 C18 59.6(8)
C15 C14 C19 C18 -122.4(5)
C13 C14 C19 C20 178.0(6)
C15 C14 C19 C20 -4.0(7)
C8 C18 C19 C14 59.1(6)
C11 C18 C19 C14 -68.2(7)
C8 C18 C19 C20 -61.8(6)
C11 C18 C19 C20 171.0(6)
C14 C19 C20 C21 -54.9(6)
C18 C19 C20 C21 68.6(6)
C19 C20 C21 C7 -55.4(6)
C19 C20 C21 N2 62.8(6)
C5 C7 C21 C20 -86.2(6)
C17 C7 C21 C20 152.6(5)
C8 C7 C21 C20 32.2(7)
C5 C7 C21 N2 152.7(5)
C17 C7 C21 N2 31.6(5)
C8 C7 C21 N2 -88.9(6)
C16 N2 C21 C20 -136.2(5)
C15 N2 C21 C20 -10.8(6)
C16 N2 C21 C7 -11.5(5)
C15 N2 C21 C7 113.9(5)
C25 N3 C27 O7 -5.9(12)
C25 N3 C27 C28 176.2(6)
O7 C27 C28 C29 -5.8(12)
N3 C27 C28 C29 172.0(6)
O7 C27 C28 C33 171.8(9)
N3 C27 C28 C33 -10.4(11)
C33 C28 C29 C30 3.1(10)
C27 C28 C29 C30 -179.3(7)
C28 C29 C30 C31 0.0(11)
C28 C29 C30 N4 179.7(8)
O8 N4 C30 C31 -173.4(11)
O9 N4 C30 C31 4.5(17)
O8 N4 C30 C29 6.9(16)
O9 N4 C30 C29 -175.2(11)
C29 C30 C31 C32 -2.3(11)
N4 C30 C31 C32 178.0(9)
C30 C31 C32 C33 1.6(12)
C29 C28 C33 C32 -3.7(11)
C27 C28 C33 C32 178.8(8)
C31 C32 C33 C28 1.3(12)
C25 N31 C271 O71 -26(4)
C25 N31 C271 C281 172(2)
N31 C271 C281 C291 -174(2)
O71 C271 C281 C291 25(4)
N31 C271 C281 C331 9(3)
O71 C271 C281 C331 -153(3)
C331 C281 C291 C301 0.0
C271 C281 C291 C301 -178(3)
C281 C291 C301 C311 0.0
C281 C291 C301 N41 173(4)
O81 N41 C301 C291 178(5)
O91 N41 C301 C291 -3(6)
O81 N41 C301 C311 -10(7)
O91 N41 C301 C311 169(4)
C291 C301 C311 C321 0.0
N41 C301 C311 C321 -173(4)
C301 C311 C321 C331 0.0
C311 C321 C331 C281 0.0
C291 C281 C331 C321 0.0
C271 C281 C331 C321 177(3)
C271 N31 C25 N3 17(2)
C271 N31 C25 C26 128(2)
C271 N31 C25 C24 -116.7(19)
C271 N31 C25 C261 122(3)
C27 N3 C25 N31 -15.0(14)
C27 N3 C25 C26 -111.6(8)
C27 N3 C25 C24 119.8(7)
C27 N3 C25 C261 -132(2)
O51 C24 C25 N31 32(3)
O6 C24 C25 N31 -68.5(14)
O5 C24 C25 N31 98.8(14)
O61 C24 C25 N31 -152.9(17)
O51 C24 C25 N3 -104(2)
O6 C24 C25 N3 156.2(7)
O5 C24 C25 N3 -36.6(11)
O61 C24 C25 N3 71.7(14)
O51 C24 C25 C26 129(2)
O6 C24 C25 C26 29.4(12)
O5 C24 C25 C26 -163.4(9)
O61 C24 C25 C26 -55.1(15)
O51 C24 C25 C261 157(3)
O6 C24 C25 C261 57(2)
O5 C24 C25 C261 -136(2)
O61 C24 C25 C261 -28(3)
O101 C101 C102 O102 66.5(12)
O101 C101 C102 C103 -165.3(9)
O102 C102 C103 C104 72.4(13)
C101 C102 C103 C104 -58.2(14)
